data_4112344
loop_
_publ_author_name
'Jun Harada'
'Keiichiro Ogawa'

_publ_section_title
;
 X-ray Diffraction Analysis of Nonequilibrium States in Crystals:
 Observation of an Unstable Conformer in Flash-Cooled Crystals
;
_journal_name_full 'Journal of the American Chemical Society'
_journal_page_first 3539
_journal_page_last 3544
_journal_paper_doi 10.1021/ja038203l
_journal_volume 126
_journal_year 2004
_chemical_formula_sum 'C12 H10 N2'
_chemical_formula_weight 182.22
_chemical_melting_point 341
_chemical_name_common azobenzene
_chemical_name_systematic
; 
(E)-1,2-diphenyldiazene 
;
_space_group_IT_number 14
_symmetry_cell_setting monoclinic
_symmetry_space_group_name_Hall '-P 2yab'
_symmetry_space_group_name_H-M 'P 1 21/a 1'
_atom_sites_solution_hydrogens geom
_atom_sites_solution_primary direct
_atom_sites_solution_secondary geom
_audit_creation_method SHELXL-97
_cell_angle_alpha 90.00
_cell_angle_beta 112.447(4)
_cell_angle_gamma 90.00
_cell_formula_units_Z 4
_cell_length_a 12.217(3)
_cell_length_b 5.7999(13)
_cell_length_c 15.261(4)
_cell_measurement_reflns_used 6428
_cell_measurement_temperature 335
_cell_measurement_theta_max 27.5
_cell_measurement_theta_min 2.7
_cell_volume 999.4(4)
_computing_cell_refinement 'SAINT (Bruker, 1998)'
_computing_data_collection 'SMART (Bruker, 1998)'
_computing_data_reduction SAINT
_computing_molecular_graphics 'SHELXTL (Sheldrick, 1997)'
_computing_publication_material SHELXTL
_computing_structure_refinement 'SHELXL-97 (Sheldrick, 1997)'
_computing_structure_solution 'SHELXS-97 (Sheldrick, 1990)'
_diffrn_ambient_temperature 335
_diffrn_detector_area_resol_mean 8.192
_diffrn_measured_fraction_theta_full 0.996
_diffrn_measured_fraction_theta_max 0.996
_diffrn_measurement_device_type 'Bruker SMART 1000 CCD diffractometer'
_diffrn_measurement_method \w_scan
_diffrn_radiation_monochromator graphite
_diffrn_radiation_source 'fine-focus sealed tube'
_diffrn_radiation_type MoK\a
_diffrn_radiation_wavelength 0.71073
_diffrn_reflns_av_R_equivalents 0.0135
_diffrn_reflns_av_sigmaI/netI 0.0077
_diffrn_reflns_limit_h_max 15
_diffrn_reflns_limit_h_min -15
_diffrn_reflns_limit_k_max 7
_diffrn_reflns_limit_k_min -7
_diffrn_reflns_limit_l_max 19
_diffrn_reflns_limit_l_min -19
_diffrn_reflns_number 12715
_diffrn_reflns_theta_full 27.55
_diffrn_reflns_theta_max 27.55
_diffrn_reflns_theta_min 2.89
_exptl_absorpt_coefficient_mu 0.073
_exptl_absorpt_correction_T_max 0.962742
_exptl_absorpt_correction_T_min 0.858849
_exptl_absorpt_correction_type multi-scan
_exptl_absorpt_process_details 'SADABS (Sheldrick, 1996)'
_exptl_crystal_colour red
_exptl_crystal_density_diffrn 1.211
_exptl_crystal_description block
_exptl_crystal_F_000 384
_exptl_crystal_size_max 0.90
_exptl_crystal_size_mid 0.80
_exptl_crystal_size_min 0.70
_refine_diff_density_max 0.199
_refine_diff_density_min -0.236
_refine_diff_density_rms 0.039
_refine_ls_extinction_coef 0.108(9)
_refine_ls_extinction_expression Fc^*^=kFc[1+0.001xFc^2^\l^3^/sin(2\q)]^-1/4^
_refine_ls_extinction_method SHELXL
_refine_ls_goodness_of_fit_ref 1.098
_refine_ls_hydrogen_treatment mixed
_refine_ls_matrix_type full
_refine_ls_number_parameters 146
_refine_ls_number_reflns 2305
_refine_ls_number_restraints 5
_refine_ls_restrained_S_all 1.108
_refine_ls_R_factor_all 0.0552
_refine_ls_R_factor_gt 0.0474
_refine_ls_shift/su_max 0.000
_refine_ls_shift/su_mean 0.000
_refine_ls_structure_factor_coef Fsqd
_refine_ls_weighting_details 'calc w=1/[\s^2^(Fo^2^)+(0.0728P)^2^+0.1448P] where P=(Fo^2^+2Fc^2^)/3'
_refine_ls_weighting_scheme calc
_refine_ls_wR_factor_gt 0.1373
_refine_ls_wR_factor_ref 0.1459
_reflns_number_gt 1890
_reflns_number_total 2305
_reflns_threshold_expression >2sigma(I)
_cod_data_source_file ja038203lsi20030829_041343.cif
_cod_data_source_block azo335k
_cod_database_code 4112344

loop_
_symmetry_equiv_pos_as_xyz
'x, y, z'
'-x+1/2, y+1/2, -z'
'-x, -y, -z'
'x-1/2, -y-1/2, z'

loop_
_atom_site_label
_atom_site_type_symbol
_atom_site_fract_x
_atom_site_fract_y
_atom_site_fract_z
_atom_site_U_iso_or_equiv
_atom_site_adp_type
_atom_site_occupancy
_atom_site_symmetry_multiplicity
_atom_site_calc_flag
_atom_site_refinement_flags
_atom_site_disorder_assembly
_atom_site_disorder_group
N11 N 0.00287(10) 0.39878(18) 0.48828(8) 0.0501(3) Uani 1 1 d . . .
C11 C 0.07262(10) 0.3663(2) 0.43231(8) 0.0452(3) Uani 1 1 d . . .
C12 C 0.05839(13) 0.1572(2) 0.38571(10) 0.0573(4) Uani 1 1 d . . .
C13 C 0.12181(14) 0.1122(3) 0.32941(11) 0.0639(4) Uani 1 1 d . . .
C14 C 0.20141(14) 0.2711(3) 0.32210(11) 0.0631(4) Uani 1 1 d . . .
C15 C 0.21802(12) 0.4775(3) 0.37108(10) 0.0593(4) Uani 1 1 d . . .
C16 C 0.15346(11) 0.5271(2) 0.42590(9) 0.0498(3) Uani 1 1 d . . .
H12 H 0.0015(15) 0.043(3) 0.3915(12) 0.069(4) Uiso 1 1 d . . .
H13 H 0.1096(16) -0.036(4) 0.2973(13) 0.081(5) Uiso 1 1 d . . .
H14 H 0.2462(15) 0.243(3) 0.2850(12) 0.074(5) Uiso 1 1 d . . .
H15 H 0.2768(15) 0.591(3) 0.3680(11) 0.066(4) Uiso 1 1 d . . .
H16 H 0.1616(12) 0.667(3) 0.4597(10) 0.052(4) Uiso 1 1 d . . .
N21 N 0.52231(14) 0.5758(3) 0.02984(11) 0.0618(4) Uani 0.79 1 d PD . 1
C21 C 0.64633(7) 0.5537(3) 0.07900(10) 0.0540(4) Uani 0.79 1 d PGD A 1
C22 C 0.70126(12) 0.7362(2) 0.14004(12) 0.0670(6) Uani 0.79 1 d PGD A 1
H22 H 0.6565 0.8605 0.1459 0.080 Uiso 0.79 1 calc PR A 1
C23 C 0.82361(12) 0.7314(3) 0.19219(12) 0.0715(6) Uani 0.79 1 d PG A 1
H23 H 0.8601 0.8526 0.2327 0.086 Uiso 0.79 1 calc PR A 1
C24 C 0.89104(8) 0.5443(3) 0.18331(12) 0.0672(6) Uani 0.79 1 d PG A 1
H24 H 0.9723 0.5412 0.2180 0.081 Uiso 0.79 1 calc PR A 1
C25 C 0.83611(12) 0.3619(3) 0.12227(13) 0.0705(6) Uani 0.79 1 d PG A 1
H25 H 0.8809 0.2376 0.1164 0.085 Uiso 0.79 1 calc PR A 1
C26 C 0.71376(13) 0.3666(2) 0.07012(10) 0.0633(5) Uani 0.79 1 d PG A 1
H26 H 0.6773 0.2454 0.0296 0.076 Uiso 0.79 1 calc PR A 1
N21' N 0.5383(4) 0.4235(10) 0.0063(5) 0.0665(12) Uiso 0.21 1 d PD . 2
C21' C 0.6531(4) 0.4814(13) 0.0693(5) 0.0665(12) Uiso 0.21 1 d PGD B 2
C22' C 0.6723(6) 0.6924(12) 0.1173(6) 0.0665(12) Uiso 0.21 1 d PG B 2
H22' H 0.6087 0.7896 0.1098 0.080 Uiso 0.21 1 calc PR B 2
C23' C 0.7871(7) 0.7572(11) 0.1768(6) 0.0665(12) Uiso 0.21 1 d PG B 2
H23' H 0.7998 0.8974 0.2088 0.080 Uiso 0.21 1 calc PR B 2
C24' C 0.8827(5) 0.6110(14) 0.1882(6) 0.0665(12) Uiso 0.21 1 d PG B 2
H24' H 0.9590 0.6540 0.2277 0.080 Uiso 0.21 1 calc PR B 2
C25' C 0.8636(4) 0.4000(13) 0.1402(7) 0.0665(12) Uiso 0.21 1 d PG B 2
H25' H 0.9272 0.3028 0.1477 0.080 Uiso 0.21 1 calc PR B 2
C26' C 0.7488(6) 0.3352(11) 0.0807(6) 0.0665(12) Uiso 0.21 1 d PGD B 2
H26' H 0.7361 0.1950 0.0487 0.080 Uiso 0.21 1 calc PR B 2

loop_
_atom_site_aniso_label
_atom_site_aniso_U_11
_atom_site_aniso_U_22
_atom_site_aniso_U_33
_atom_site_aniso_U_23
_atom_site_aniso_U_13
_atom_site_aniso_U_12
N11 0.0520(6) 0.0466(5) 0.0574(6) -0.0029(4) 0.0273(5) -0.0005(4)
C11 0.0437(6) 0.0467(6) 0.0457(6) 0.0005(5) 0.0178(5) 0.0032(5)
C12 0.0609(8) 0.0499(7) 0.0656(8) -0.0074(6) 0.0293(6) -0.0029(6)
C13 0.0759(9) 0.0561(8) 0.0656(8) -0.0104(6) 0.0336(7) 0.0057(7)
C14 0.0679(9) 0.0722(9) 0.0599(8) 0.0009(7) 0.0361(7) 0.0125(7)
C15 0.0568(7) 0.0665(9) 0.0623(8) 0.0020(6) 0.0313(6) -0.0017(6)
C16 0.0508(7) 0.0493(7) 0.0512(6) -0.0030(5) 0.0216(5) -0.0009(5)
N21 0.0604(9) 0.0649(9) 0.0604(9) -0.0097(7) 0.0234(7) -0.0037(7)
C21 0.0586(9) 0.0593(11) 0.0476(8) -0.0019(8) 0.0242(7) -0.0056(8)
C22 0.0578(11) 0.0757(13) 0.0668(12) -0.0174(9) 0.0231(9) -0.0117(9)
C23 0.0578(12) 0.0883(15) 0.0651(12) -0.0132(11) 0.0197(9) -0.0076(11)
C24 0.0606(10) 0.0850(17) 0.0535(10) -0.0008(11) 0.0189(8) -0.0004(10)
C25 0.0633(12) 0.0862(15) 0.0582(12) -0.0044(10) 0.0188(9) 0.0051(11)
C26 0.0618(11) 0.0728(12) 0.0520(10) -0.0032(8) 0.0180(8) 0.0040(9)

loop_
_atom_type_symbol
_atom_type_description
_atom_type_scat_dispersion_real
_atom_type_scat_dispersion_imag
_atom_type_scat_source
C C 0.0033 0.0016 'International Tables Vol C Tables 4.2.6.8 and 6.1.1.4'
H H 0.0000 0.0000 'International Tables Vol C Tables 4.2.6.8 and 6.1.1.4'
N N 0.0061 0.0033 'International Tables Vol C Tables 4.2.6.8 and 6.1.1.4'

loop_
_geom_angle_atom_site_label_1
_geom_angle_atom_site_label_2
_geom_angle_atom_site_label_3
_geom_angle
_geom_angle_site_symmetry_1
N11 N11 C11 114.19(13) 3_566
C12 C11 C16 120.38(12) .
C12 C11 N11 115.83(11) .
C16 C11 N11 123.76(11) .
C11 C12 C13 119.65(13) .
C11 C12 H12 119.7(10) .
C13 C12 H12 120.6(10) .
C14 C13 C12 120.32(14) .
C14 C13 H13 121.9(11) .
C12 C13 H13 117.7(11) .
C13 C14 C15 119.88(13) .
C13 C14 H14 121.7(11) .
C15 C14 H14 118.5(11) .
C16 C15 C14 120.45(14) .
C16 C15 H15 118.8(9) .
C14 C15 H15 120.7(9) .
C15 C16 C11 119.28(13) .
C15 C16 H16 122.9(9) .
C11 C16 H16 117.8(9) .
N21 N21 C21 114.1(2) 3_665
C22 C21 C26 120.0 .
C22 C21 N21 115.36(12) .
C26 C21 N21 124.64(12) .
C23 C22 C21 120.0 .
C23 C22 H22 120.0 .
C21 C22 H22 120.0 .
C22 C23 C24 120.0 .
C22 C23 H23 120.0 .
C24 C23 H23 120.0 .
C23 C24 C25 120.0 .
C23 C24 H24 120.0 .
C25 C24 H24 120.0 .
C26 C25 C24 120.0 .
C26 C25 H25 120.0 .
C24 C25 H25 120.0 .
C25 C26 C21 120.0 .
C25 C26 H26 120.0 .
C21 C26 H26 120.0 .
N21' N21' C21' 115.4(8) 3_665
C22' C21' C26' 120.0 .
C22' C21' N21' 119.4(5) .
C26' C21' N21' 120.6(5) .
C21' C22' C23' 120.0 .
C21' C22' H22' 120.0 .
C23' C22' H22' 120.0 .
C22' C23' C24' 120.0 .
C22' C23' H23' 120.0 .
C24' C23' H23' 120.0 .
C25' C24' C23' 120.0 .
C25' C24' H24' 120.0 .
C23' C24' H24' 120.0 .
C26' C25' C24' 120.0 .
C26' C25' H25' 120.0 .
C24' C25' H25' 120.0 .
C25' C26' C21' 120.0 .
C25' C26' H26' 120.0 .
C21' C26' H26' 120.0 .

loop_
_geom_bond_atom_site_label_1
_geom_bond_atom_site_label_2
_geom_bond_distance
_geom_bond_site_symmetry_2
N11 N11 1.237(2) 3_566
N11 C11 1.4307(15) .
C11 C12 1.3829(18) .
C11 C16 1.3884(17) .
C12 C13 1.3839(19) .
C12 H12 0.988(18) .
C13 C14 1.375(2) .
C13 H13 0.97(2) .
C14 C15 1.385(2) .
C14 H14 0.940(18) .
C15 C16 1.3814(18) .
C15 H15 0.990(17) .
C16 H16 0.945(16) .
N21 N21 1.233(3) 3_665
N21 C21 1.4166(18) .
C21 C22 1.4000 .
C21 C26 1.4000 .
C22 C23 1.4000 .
C22 H22 0.9300 .
C23 C24 1.4000 .
C23 H23 0.9300 .
C24 C25 1.4000 .
C24 H24 0.9300 .
C25 C26 1.4000 .
C25 H25 0.9300 .
C26 H26 0.9300 .
N21' N21' 1.250(8) 3_665
N21' C21' 1.405(6) .
C21' C22' 1.4000 .
C21' C26' 1.4000 .
C22' C23' 1.4000 .
C22' H22' 0.9300 .
C23' C24' 1.4000 .
C23' H23' 0.9300 .
C24' C25' 1.4000 .
C24' H24' 0.9300 .
C25' C26' 1.4000 .
C25' H25' 0.9300 .
C26' H26' 0.9300 .

loop_
_geom_torsion_atom_site_label_1
_geom_torsion_atom_site_label_2
_geom_torsion_atom_site_label_3
_geom_torsion_atom_site_label_4
_geom_torsion
_geom_torsion_site_symmetry_1
N11 N11 C11 C12 -164.87(14) 3_566
N11 N11 C11 C16 17.3(2) 3_566
C16 C11 C12 C13 -2.6(2) .
N11 C11 C12 C13 179.51(12) .
C11 C12 C13 C14 2.1(2) .
C12 C13 C14 C15 -0.2(2) .
C13 C14 C15 C16 -1.2(2) .
C14 C15 C16 C11 0.8(2) .
C12 C11 C16 C15 1.15(19) .
N11 C11 C16 C15 178.91(12) .
N21 N21 C21 C22 173.62(18) 3_665
N21 N21 C21 C26 -6.5(3) 3_665
C26 C21 C22 C23 0.0 .
N21 C21 C22 C23 179.89(15) .
C21 C22 C23 C24 0.0 .
C22 C23 C24 C25 0.0 .
C23 C24 C25 C26 0.0 .
C24 C25 C26 C21 0.0 .
C22 C21 C26 C25 0.0 .
N21 C21 C26 C25 -179.87(17) .
N21' N21' C21' C22' 4.4(12) 3_665
N21' N21' C21' C26' -172.6(8) 3_665
C26' C21' C22' C23' 0.0 .
N21' C21' C22' C23' -177.0(8) .
C21' C22' C23' C24' 0.0 .
C22' C23' C24' C25' 0.0 .
C23' C24' C25' C26' 0.0 .
C24' C25' C26' C21' 0.0 .
C22' C21' C26' C25' 0.0 .
N21' C21' C26' C25' 176.9(8) .
